data_7016940
loop_
_publ_author_name
'Kr\"uger, Anneke'
'H\"aller, L Jonas L'
'M\"uller-Bunz, Helge'
'Serada, Olha'
'Neels, Antonia'
'Macgregor, Stuart A.'
'Albrecht, Martin'

_publ_section_title
;
 Smooth C(alkyl)-H bond activation in rhodium complexes comprising
 abnormal carbene ligands.
;
_journal_issue 38
_journal_name_full 'Dalton transactions (Cambridge, England : 2003)'
_journal_page_first 9911
_journal_page_last 9920
_journal_paper_doi 10.1039/c1dt11116g
_journal_volume 40
_journal_year 2011
_chemical_formula_sum 'C19 H31 Br2 N4 O2 Rh'
_chemical_formula_weight 610.21
_chemical_name_systematic
;
?
;
_space_group_IT_number 9
_symmetry_cell_setting monoclinic
_symmetry_space_group_name_Hall 'C -2yc'
_symmetry_space_group_name_H-M 'C 1 c 1'
_atom_sites_solution_hydrogens geom
_atom_sites_solution_primary direct
_atom_sites_solution_secondary difmap
_audit_creation_method SHELXL-97
_cell_angle_alpha 90.00
_cell_angle_beta 95.827(12)
_cell_angle_gamma 90.00
_cell_formula_units_Z 4
_cell_length_a 11.8107(11)
_cell_length_b 12.0520(9)
_cell_length_c 16.1426(16)
_cell_measurement_reflns_used 44953
_cell_measurement_temperature 173(2)
_cell_measurement_theta_max 29.575
_cell_measurement_theta_min 1.735
_cell_volume 2285.9(4)
_computing_cell_refinement 'X-Area V1.35'
_computing_data_collection 'X-Area V1.35 (Stoe & Cie, 2006)'
_computing_data_reduction 'X-RED32 V1.31 (Stoe & Cie, 2006)'
_computing_molecular_graphics 'PLATON (Spek, 2009)'
_computing_publication_material SHELXL-97
_computing_structure_refinement 'SHELXL-97 (Sheldrick, 1997)'
_computing_structure_solution 'SHELXS-97 (Sheldrick, 1990)'
_diffrn_ambient_temperature 173(2)
_diffrn_detector_area_resol_mean 6.67
_diffrn_measured_fraction_theta_full 0.988
_diffrn_measured_fraction_theta_max 0.988
_diffrn_measurement_device_type 'STOE IPDS-2'
_diffrn_measurement_method 'phi + omega scans'
_diffrn_radiation_monochromator graphite
_diffrn_radiation_source 'fine-focus sealed tube'
_diffrn_radiation_type MoK\a
_diffrn_radiation_wavelength 0.71073
_diffrn_reflns_av_R_equivalents 0.0000
_diffrn_reflns_av_sigmaI/netI 0.0993
_diffrn_reflns_limit_h_max 14
_diffrn_reflns_limit_h_min -14
_diffrn_reflns_limit_k_max 14
_diffrn_reflns_limit_k_min 0
_diffrn_reflns_limit_l_max 19
_diffrn_reflns_limit_l_min 0
_diffrn_reflns_number 2234
_diffrn_reflns_theta_full 26.07
_diffrn_reflns_theta_max 26.07
_diffrn_reflns_theta_min 2.42
_diffrn_standards_decay_% 0
_diffrn_standards_number 0
_exptl_absorpt_coefficient_mu 4.265
_exptl_absorpt_correction_type none
_exptl_crystal_colour orange
_exptl_crystal_density_diffrn 1.773
_exptl_crystal_density_meas ?
_exptl_crystal_density_method 'not measured'
_exptl_crystal_description rod
_exptl_crystal_F_000 1216
_exptl_crystal_size_max 0.30
_exptl_crystal_size_mid 0.28
_exptl_crystal_size_min 0.25
_refine_diff_density_max 0.604
_refine_diff_density_min -1.137
_refine_diff_density_rms 0.135
_refine_ls_abs_structure_details 'Flack H D (1983), Acta Cryst. A39, 876-881'
_refine_ls_abs_structure_Flack 0.00
_refine_ls_extinction_method none
_refine_ls_goodness_of_fit_ref 0.673
_refine_ls_hydrogen_treatment constr
_refine_ls_matrix_type full
_refine_ls_number_parameters 190
_refine_ls_number_reflns 2234
_refine_ls_number_restraints 2
_refine_ls_restrained_S_all 0.672
_refine_ls_R_factor_all 0.0492
_refine_ls_R_factor_gt 0.0274
_refine_ls_shift/su_max 0.000
_refine_ls_shift/su_mean 0.000
_refine_ls_structure_factor_coef Fsqd
_refine_ls_weighting_details 'calc w=1/[\s^2^(Fo^2^)+(0.0000P)^2^] where P=(Fo^2^+2Fc^2^)/3'
_refine_ls_weighting_scheme calc
_refine_ls_wR_factor_gt 0.0431
_refine_ls_wR_factor_ref 0.0486
_reflns_number_gt 1560
_reflns_number_total 2234
_reflns_threshold_expression >2sigma(I)
_cod_data_source_file c1dt11116g.txt
_cod_data_source_block complex-5
_cod_depositor_comments
;
The following automatic conversions were performed:

'_exptl_crystal_density_meas' value 'none' was changed to '?' - the
value is perceived as not measured.

Automatic conversion script
Id: cif_fix_values 3008 2015-01-20 13:52:24Z robertas 
;
_cod_original_sg_symbol_H-M Cc
_cod_database_code 7016940

loop_
_symmetry_equiv_pos_as_xyz
'x, y, z'
'x, -y, z+1/2'
'x+1/2, y+1/2, z'
'x+1/2, -y+1/2, z+1/2'

loop_
_atom_site_label
_atom_site_type_symbol
_atom_site_fract_x
_atom_site_fract_y
_atom_site_fract_z
_atom_site_U_iso_or_equiv
_atom_site_adp_type
_atom_site_occupancy
_atom_site_symmetry_multiplicity
_atom_site_calc_flag
_atom_site_refinement_flags
C1 C 1.2378(9) 0.0939(7) 0.5039(6) 0.0217(8) Uani 1 1 d .
C2 C 1.3050(7) 0.1802(7) 0.3947(5) 0.0217(8) Uani 1 1 d .
H2A H 1.3319 0.2371 0.3610 0.026 Uiso 1 1 calc R
C3 C 1.2859(7) 0.0756(7) 0.3727(5) 0.0217(8) Uani 1 1 d .
H3A H 1.2992 0.0435 0.3208 0.026 Uiso 1 1 calc R
C4 C 1.2169(7) -0.0967(6) 0.4357(5) 0.0236(12) Uani 1 1 d .
H4A H 1.1905 -0.1193 0.3781 0.028 Uiso 1 1 calc R
H4B H 1.1553 -0.1122 0.4713 0.028 Uiso 1 1 calc R
C5 C 1.3227(8) -0.1618(7) 0.4669(5) 0.0236(12) Uani 1 1 d .
H5A H 1.3830 -0.1470 0.4300 0.028 Uiso 1 1 calc R
H5B H 1.3051 -0.2420 0.4637 0.028 Uiso 1 1 calc R
C6 C 1.3672(8) -0.1323(7) 0.5561(5) 0.0236(12) Uani 1 1 d .
H6A H 1.4358 -0.1771 0.5736 0.028 Uiso 1 1 calc R
H6B H 1.3889 -0.0530 0.5593 0.028 Uiso 1 1 calc R
C7 C 1.1921(7) -0.0836(6) 0.6265(5) 0.0198(7) Uani 1 1 d .
C8 C 1.1654(6) -0.2550(7) 0.6802(5) 0.0198(7) Uani 1 1 d .
H8A H 1.1320 -0.3144 0.7077 0.024 Uiso 1 1 calc R
C9 C 1.2627(7) -0.2585(6) 0.6440(5) 0.0198(7) Uani 1 1 d .
H9A H 1.3112 -0.3210 0.6410 0.024 Uiso 1 1 calc R
C10 C 1.2777(7) 0.2997(6) 0.5143(5) 0.0209(18) Uani 1 1 d .
H10A H 1.3488 0.3394 0.5050 0.025 Uiso 1 1 calc R
H10B H 1.2765 0.2902 0.5751 0.025 Uiso 1 1 calc R
C11 C 1.1777(7) 0.3694(7) 0.4815(5) 0.0226(19) Uani 1 1 d .
H11A H 1.1068 0.3277 0.4876 0.027 Uiso 1 1 calc R
H11B H 1.1816 0.3829 0.4213 0.027 Uiso 1 1 calc R
C12 C 1.1725(9) 0.4807(7) 0.5259(7) 0.041(3) Uani 1 1 d .
H12A H 1.1518 0.4678 0.5830 0.049 Uiso 1 1 calc R
H12B H 1.2490 0.5152 0.5306 0.049 Uiso 1 1 calc R
C13 C 1.0877(7) 0.5604(8) 0.4817(6) 0.041(2) Uani 1 1 d .
H13A H 1.1121 0.5799 0.4273 0.061 Uiso 1 1 calc R
H13B H 1.0835 0.6278 0.5153 0.061 Uiso 1 1 calc R
H13C H 1.0125 0.5252 0.4739 0.061 Uiso 1 1 calc R
C14 C 1.0105(7) -0.1196(7) 0.6944(5) 0.0202(19) Uani 1 1 d .
H14A H 0.9526 -0.1677 0.6637 0.024 Uiso 1 1 calc R
H14B H 0.9930 -0.0419 0.6777 0.024 Uiso 1 1 calc R
C15 C 1.0008(7) -0.1312(7) 0.7866(5) 0.0238(19) Uani 1 1 d .
H15A H 1.0515 -0.0768 0.8178 0.029 Uiso 1 1 calc R
H15B H 1.0249 -0.2066 0.8053 0.029 Uiso 1 1 calc R
C16 C 0.8774(7) -0.1111(7) 0.8043(6) 0.026(2) Uani 1 1 d .
H16A H 0.8272 -0.1626 0.7697 0.031 Uiso 1 1 calc R
H16B H 0.8702 -0.1289 0.8634 0.031 Uiso 1 1 calc R
C17 C 0.8371(10) 0.0051(8) 0.7873(8) 0.055(3) Uani 1 1 d .
H17A H 0.8888 0.0570 0.8189 0.083 Uiso 1 1 calc R
H17B H 0.7603 0.0136 0.8043 0.083 Uiso 1 1 calc R
H17C H 0.8360 0.0208 0.7277 0.083 Uiso 1 1 calc R
C18 C 1.0976(7) 0.2155(7) 0.7097(6) 0.0260(15) Uani 1 1 d .
C19 C 1.0519(8) 0.2971(7) 0.7686(6) 0.0260(15) Uani 1 1 d .
H19A H 1.1151 0.3391 0.7974 0.039 Uiso 1 1 calc R
H19B H 1.0116 0.2570 0.8095 0.039 Uiso 1 1 calc R
H19C H 0.9993 0.3483 0.7371 0.039 Uiso 1 1 calc R
N1 N 1.2788(6) 0.1913(6) 0.4755(4) 0.0217(8) Uani 1 1 d .
N2 N 1.2434(6) 0.0210(6) 0.4380(4) 0.0217(8) Uani 1 1 d .
N3 N 1.1233(5) -0.1489(5) 0.6698(4) 0.0198(7) Uani 1 1 d .
N4 N 1.2794(5) -0.1540(5) 0.6119(4) 0.0198(7) Uani 1 1 d .
O1 O 1.1008(5) 0.1131(5) 0.7280(4) 0.0219(14) Uani 1 1 d .
O2 O 1.1313(4) 0.2483(5) 0.6422(3) 0.0224(12) Uani 1 1 d .
Rh1 Rh 1.17566(10) 0.07819(7) 0.61255(8) 0.01472(15) Uani 1 1 d .
Br1 Br 1.36589(6) 0.10117(7) 0.69158(5) 0.0244(3) Uani 1 1 d .
Br2 Br 0.98863(5) 0.06603(8) 0.52924(4) 0.0228(3) Uani 1 1 d .

loop_
_atom_site_aniso_label
_atom_site_aniso_U_11
_atom_site_aniso_U_22
_atom_site_aniso_U_33
_atom_site_aniso_U_23
_atom_site_aniso_U_13
_atom_site_aniso_U_12
C1 0.0249(19) 0.0287(19) 0.0119(17) 0.0029(16) 0.0036(14) 0.0001(16)
C2 0.0249(19) 0.0287(19) 0.0119(17) 0.0029(16) 0.0036(14) 0.0001(16)
C3 0.0249(19) 0.0287(19) 0.0119(17) 0.0029(16) 0.0036(14) 0.0001(16)
C4 0.028(3) 0.019(3) 0.023(3) -0.003(2) 0.004(2) 0.003(2)
C5 0.028(3) 0.019(3) 0.023(3) -0.003(2) 0.004(2) 0.003(2)
C6 0.028(3) 0.019(3) 0.023(3) -0.003(2) 0.004(2) 0.003(2)
C7 0.0229(19) 0.0167(15) 0.0194(19) 0.0002(14) 0.0005(14) -0.0001(14)
C8 0.0229(19) 0.0167(15) 0.0194(19) 0.0002(14) 0.0005(14) -0.0001(14)
C9 0.0229(19) 0.0167(15) 0.0194(19) 0.0002(14) 0.0005(14) -0.0001(14)
C10 0.020(4) 0.021(4) 0.022(5) 0.002(4) 0.005(4) -0.007(4)
C11 0.028(5) 0.018(4) 0.023(5) 0.001(4) 0.008(4) 0.002(4)
C12 0.041(6) 0.021(5) 0.057(7) 0.001(5) -0.011(5) -0.002(4)
C13 0.031(5) 0.041(6) 0.050(6) 0.015(5) 0.004(5) 0.006(5)
C14 0.012(5) 0.025(4) 0.023(5) -0.002(4) 0.003(4) -0.003(3)
C15 0.024(5) 0.028(4) 0.021(5) 0.004(4) 0.007(4) -0.002(4)
C16 0.025(5) 0.028(5) 0.023(5) -0.002(4) 0.001(4) -0.003(4)
C17 0.070(8) 0.025(5) 0.076(8) 0.008(6) 0.035(7) 0.022(5)
C18 0.027(4) 0.024(3) 0.028(4) -0.010(3) 0.008(3) 0.002(3)
C19 0.027(4) 0.024(3) 0.028(4) -0.010(3) 0.008(3) 0.002(3)
N1 0.0249(19) 0.0287(19) 0.0119(17) 0.0029(16) 0.0036(14) 0.0001(16)
N2 0.0249(19) 0.0287(19) 0.0119(17) 0.0029(16) 0.0036(14) 0.0001(16)
N3 0.0229(19) 0.0167(15) 0.0194(19) 0.0002(14) 0.0005(14) -0.0001(14)
N4 0.0229(19) 0.0167(15) 0.0194(19) 0.0002(14) 0.0005(14) -0.0001(14)
O1 0.022(3) 0.025(3) 0.019(3) -0.003(3) 0.009(3) -0.003(3)
O2 0.026(3) 0.026(3) 0.016(3) -0.001(3) 0.003(2) -0.004(3)
Rh1 0.0160(3) 0.0162(3) 0.0122(3) -0.0005(3) 0.0023(3) -0.0004(3)
Br1 0.0265(6) 0.0238(5) 0.0224(6) -0.0015(4) 0.0001(4) -0.0048(4)
Br2 0.0176(6) 0.0283(5) 0.0226(6) 0.0014(4) 0.0021(5) 0.0009(4)

loop_
_atom_type_symbol
_atom_type_description
_atom_type_scat_dispersion_real
_atom_type_scat_dispersion_imag
_atom_type_scat_source
C C 0.0033 0.0016 'International Tables Vol C Tables 4.2.6.8 and 6.1.1.4'
H H 0.0000 0.0000 'International Tables Vol C Tables 4.2.6.8 and 6.1.1.4'
N N 0.0061 0.0033 'International Tables Vol C Tables 4.2.6.8 and 6.1.1.4'
O O 0.0106 0.0060 'International Tables Vol C Tables 4.2.6.8 and 6.1.1.4'
Rh Rh -1.1178 0.9187 'International Tables Vol C Tables 4.2.6.8 and 6.1.1.4'
Br Br -0.2901 2.4595 'International Tables Vol C Tables 4.2.6.8 and 6.1.1.4'

loop_
_geom_angle_atom_site_label_1
_geom_angle_atom_site_label_2
_geom_angle_atom_site_label_3
_geom_angle
N1 C1 N2 104.0(8)
N1 C1 Rh1 123.7(7)
N2 C1 Rh1 132.1(6)
C3 C2 N1 107.4(7)
C3 C2 H2A 126.3
N1 C2 H2A 126.3
C2 C3 N2 108.4(7)
C2 C3 H3A 125.8
N2 C3 H3A 125.8
N2 C4 C5 109.2(7)
N2 C4 H4A 109.8
C5 C4 H4A 109.8
N2 C4 H4B 109.8
C5 C4 H4B 109.8
H4A C4 H4B 108.3
C4 C5 C6 112.7(7)
C4 C5 H5A 109.1
C6 C5 H5A 109.1
C4 C5 H5B 109.1
C6 C5 H5B 109.1
H5A C5 H5B 107.8
N4 C6 C5 110.0(7)
N4 C6 H6A 109.7
C5 C6 H6A 109.7
N4 C6 H6B 109.7
C5 C6 H6B 109.7
H6A C6 H6B 108.2
N3 C7 N4 103.1(6)
N3 C7 Rh1 124.7(6)
N4 C7 Rh1 131.2(6)
C9 C8 N3 106.9(7)
C9 C8 H8A 126.5
N3 C8 H8A 126.5
C8 C9 N4 107.2(7)
C8 C9 H9A 126.4
N4 C9 H9A 126.4
N1 C10 C11 113.1(7)
N1 C10 H10A 109.0
C11 C10 H10A 109.0
N1 C10 H10B 109.0
C11 C10 H10B 109.0
H10A C10 H10B 107.8
C10 C11 C12 113.2(7)
C10 C11 H11A 108.9
C12 C11 H11A 108.9
C10 C11 H11B 108.9
C12 C11 H11B 108.9
H11A C11 H11B 107.8
C13 C12 C11 113.1(8)
C13 C12 H12A 109.0
C11 C12 H12A 109.0
C13 C12 H12B 109.0
C11 C12 H12B 109.0
H12A C12 H12B 107.8
C12 C13 H13A 109.5
C12 C13 H13B 109.5
H13A C13 H13B 109.5
C12 C13 H13C 109.5
H13A C13 H13C 109.5
H13B C13 H13C 109.5
N3 C14 C15 113.9(7)
N3 C14 H14A 108.8
C15 C14 H14A 108.8
N3 C14 H14B 108.8
C15 C14 H14B 108.8
H14A C14 H14B 107.7
C14 C15 C16 109.7(7)
C14 C15 H15A 109.7
C16 C15 H15A 109.7
C14 C15 H15B 109.7
C16 C15 H15B 109.7
H15A C15 H15B 108.2
C17 C16 C15 113.9(8)
C17 C16 H16A 108.8
C15 C16 H16A 108.8
C17 C16 H16B 108.8
C15 C16 H16B 108.8
H16A C16 H16B 107.7
C16 C17 H17A 109.5
C16 C17 H17B 109.5
H17A C17 H17B 109.5
C16 C17 H17C 109.5
H17A C17 H17C 109.5
H17B C17 H17C 109.5
O2 C18 O1 120.1(7)
O2 C18 C19 120.4(7)
O1 C18 C19 119.5(8)
O2 C18 Rh1 60.0(4)
O1 C18 Rh1 60.1(4)
C19 C18 Rh1 179.3(7)
C18 C19 H19A 109.5
C18 C19 H19B 109.5
H19A C19 H19B 109.5
C18 C19 H19C 109.5
H19A C19 H19C 109.5
H19B C19 H19C 109.5
C1 N1 C2 110.8(7)
C1 N1 C10 127.7(7)
C2 N1 C10 120.6(7)
C3 N2 C1 109.5(7)
C3 N2 C4 122.7(7)
C1 N2 C4 127.7(7)
C7 N3 C8 111.7(6)
C7 N3 C14 126.8(6)
C8 N3 C14 121.0(6)
C7 N4 C9 111.1(6)
C7 N4 C6 125.9(7)
C9 N4 C6 122.0(7)
C18 O1 Rh1 89.7(5)
C18 O2 Rh1 89.9(5)
C7 Rh1 C1 98.9(4)
C7 Rh1 O2 158.2(3)
C1 Rh1 O2 102.9(3)
C7 Rh1 O1 97.9(3)
C1 Rh1 O1 163.2(3)
O2 Rh1 O1 60.3(2)
C7 Rh1 Br2 94.4(2)
C1 Rh1 Br2 85.1(3)
O2 Rh1 Br2 87.35(14)
O1 Rh1 Br2 93.37(18)
C7 Rh1 Br1 88.7(2)
C1 Rh1 Br1 92.7(3)
O2 Rh1 Br1 90.42(14)
O1 Rh1 Br1 87.92(18)
Br2 Rh1 Br1 176.45(6)
C7 Rh1 C18 128.1(3)
C1 Rh1 C18 133.0(3)
O2 Rh1 C18 30.1(2)
O1 Rh1 C18 30.2(2)
Br2 Rh1 C18 90.8(2)
Br1 Rh1 C18 88.6(2)

loop_
_geom_bond_atom_site_label_1
_geom_bond_atom_site_label_2
_geom_bond_distance
C1 N1 1.366(11)
C1 N2 1.386(11)
C1 Rh1 1.978(10)
C2 C3 1.323(11)
C2 N1 1.378(10)
C2 H2A 0.9500
C3 N2 1.379(9)
C3 H3A 0.9500
C4 N2 1.452(10)
C4 C5 1.517(11)
C4 H4A 0.9900
C4 H4B 0.9900
C5 C6 1.524(12)
C5 H5A 0.9900
C5 H5B 0.9900
C6 N4 1.465(11)
C6 H6A 0.9900
C6 H6B 0.9900
C7 N3 1.372(10)
C7 N4 1.374(10)
C7 Rh1 1.970(8)
C8 C9 1.342(11)
C8 N3 1.376(10)
C8 H8A 0.9500
C9 N4 1.384(10)
C9 H9A 0.9500
C10 N1 1.450(10)
C10 C11 1.502(11)
C10 H10A 0.9900
C10 H10B 0.9900
C11 C12 1.525(12)
C11 H11A 0.9900
C11 H11B 0.9900
C12 C13 1.513(12)
C12 H12A 0.9900
C12 H12B 0.9900
C13 H13A 0.9800
C13 H13B 0.9800
C13 H13C 0.9800
C14 N3 1.472(10)
C14 C15 1.511(10)
C14 H14A 0.9900
C14 H14B 0.9900
C15 C16 1.533(11)
C15 H15A 0.9900
C15 H15B 0.9900
C16 C17 1.495(13)
C16 H16A 0.9900
C16 H16B 0.9900
C17 H17A 0.9800
C17 H17B 0.9800
C17 H17C 0.9800
C18 O2 1.262(10)
C18 O1 1.268(10)
C18 C19 1.505(11)
C18 Rh1 2.518(8)
C19 H19A 0.9800
C19 H19B 0.9800
C19 H19C 0.9800
O1 Rh1 2.183(6)
O2 Rh1 2.181(6)
Rh1 Br2 2.4710(15)
Rh1 Br1 2.4840(16)

loop_
_geom_torsion_atom_site_label_1
_geom_torsion_atom_site_label_2
_geom_torsion_atom_site_label_3
_geom_torsion_atom_site_label_4
_geom_torsion
N1 C2 C3 N2 2.3(10)
N2 C4 C5 C6 60.4(9)
C4 C5 C6 N4 59.0(9)
N3 C8 C9 N4 0.1(9)
N1 C10 C11 C12 176.5(7)
C10 C11 C12 C13 167.8(8)
N3 C14 C15 C16 -173.9(7)
C14 C15 C16 C17 -66.1(10)
N2 C1 N1 C2 1.9(10)
Rh1 C1 N1 C2 -173.6(7)
N2 C1 N1 C10 170.8(7)
Rh1 C1 N1 C10 -4.7(13)
C3 C2 N1 C1 -2.7(10)
C3 C2 N1 C10 -172.5(7)
C11 C10 N1 C1 -95.2(10)
C11 C10 N1 C2 72.8(9)
C2 C3 N2 C1 -1.2(10)
C2 C3 N2 C4 -177.7(7)
N1 C1 N2 C3 -0.5(10)
Rh1 C1 N2 C3 174.5(8)
N1 C1 N2 C4 175.9(7)
Rh1 C1 N2 C4 -9.1(15)
C5 C4 N2 C3 87.8(9)
C5 C4 N2 C1 -88.1(10)
N4 C7 N3 C8 -0.9(8)
Rh1 C7 N3 C8 -170.5(5)
N4 C7 N3 C14 -173.2(7)
Rh1 C7 N3 C14 17.1(10)
C9 C8 N3 C7 0.5(9)
C9 C8 N3 C14 173.4(7)
C15 C14 N3 C7 -125.0(8)
C15 C14 N3 C8 63.3(10)
N3 C7 N4 C9 0.9(8)
Rh1 C7 N4 C9 169.6(6)
N3 C7 N4 C6 169.4(7)
Rh1 C7 N4 C6 -22.0(12)
C8 C9 N4 C7 -0.7(9)
C8 C9 N4 C6 -169.6(7)
C5 C6 N4 C7 -83.5(9)
C5 C6 N4 C9 83.8(9)
O2 C18 O1 Rh1 1.4(8)
C19 C18 O1 Rh1 -179.3(7)
O1 C18 O2 Rh1 -1.4(8)
C19 C18 O2 Rh1 179.3(8)
N3 C7 Rh1 C1 -151.0(7)
N4 C7 Rh1 C1 42.5(8)
N3 C7 Rh1 O2 28.5(11)
N4 C7 Rh1 O2 -138.0(7)
N3 C7 Rh1 O1 28.8(6)
N4 C7 Rh1 O1 -137.8(7)
N3 C7 Rh1 Br2 -65.3(6)
N4 C7 Rh1 Br2 128.2(7)
N3 C7 Rh1 Br1 116.5(6)
N4 C7 Rh1 Br1 -50.0(7)
N3 C7 Rh1 C18 29.2(8)
N4 C7 Rh1 C18 -137.3(7)
N1 C1 Rh1 C7 -159.2(8)
N2 C1 Rh1 C7 26.6(10)
N1 C1 Rh1 O2 21.0(9)
N2 C1 Rh1 O2 -153.2(9)
N1 C1 Rh1 O1 22(2)
N2 C1 Rh1 O1 -152.5(9)
N1 C1 Rh1 Br2 107.1(8)
N2 C1 Rh1 Br2 -67.1(9)
N1 C1 Rh1 Br1 -70.1(8)
N2 C1 Rh1 Br1 115.7(9)
N1 C1 Rh1 C18 20.6(11)
N2 C1 Rh1 C18 -153.6(8)
C18 O2 Rh1 C7 1.1(9)
C18 O2 Rh1 C1 -179.4(6)
C18 O2 Rh1 O1 0.8(5)
C18 O2 Rh1 Br2 96.2(5)
C18 O2 Rh1 Br1 -86.6(5)
C18 O1 Rh1 C7 179.3(5)
C18 O1 Rh1 C1 -1.6(18)
C18 O1 Rh1 O2 -0.8(5)
C18 O1 Rh1 Br2 -85.8(5)
C18 O1 Rh1 Br1 90.9(5)
O2 C18 Rh1 C7 -179.5(4)
O1 C18 Rh1 C7 -0.9(7)
C19 C18 Rh1 C7 56(58)
O2 C18 Rh1 C1 0.7(8)
O1 C18 Rh1 C1 179.4(7)
C19 C18 Rh1 C1 -124(58)
O1 C18 Rh1 O2 178.6(8)
C19 C18 Rh1 O2 -125(58)
O2 C18 Rh1 O1 -178.6(8)
C19 C18 Rh1 O1 57(58)
O2 C18 Rh1 Br2 -83.3(5)
O1 C18 Rh1 Br2 95.3(5)
C19 C18 Rh1 Br2 152(58)
O2 C18 Rh1 Br1 93.2(5)
O1 C18 Rh1 Br1 -88.2(5)
C19 C18 Rh1 Br1 -31(58)
